data_1533025
loop_
_publ_author_name
'Quarez, E.'
'Huve, M.'
'Abraham, F.'
'Mentre, O.'

_publ_section_title
;
 From the mixed valent 6H-(Ba3 Ru(5.5+)2 Na O9) to the 6H-(Ba3 Ru1.69
 C0.31) (Na0.95 Ru0.05) O8.69 oxycarbonate compound
;
_journal_name_full 'Solid State Sciences'
_journal_page_first 951
_journal_page_last 963
_journal_volume 5
_journal_year 2003
_chemical_formula_sum 'C0.3 Ba3 Na0.94 O8.7 Ru1.76'
_chemical_name_systematic 'Ba3 (Na0.94 Ru0.06) (Ru1.7 (C O3)0.3 O7.8)'
_space_group_IT_number 194
_symmetry_space_group_name_Hall '-P 6c 2c'
_symmetry_space_group_name_H-M 'P 63/m m c'
_cell_angle_alpha 90
_cell_angle_beta 90
_cell_angle_gamma 120
_cell_formula_units_Z 2
_cell_length_a 5.8313
_cell_length_b 5.8313
_cell_length_c 14.4535
_cell_volume 425.632
_citation_journal_id_ASTM SSSCFJ
_cod_data_source_file Quarez_SSSCFJ_2003_1034.cif
_cod_data_source_block C0.3Ba3Na0.94O8.7Ru1.76
_cod_original_cell_volume 425.6321
_cod_database_code 1533025

loop_
_symmetry_equiv_pos_as_xyz
x,y,z
x-y,x,z+1/2
-y,x-y,z
-x,-y,z+1/2
-x+y,-x,z
y,-x+y,z+1/2
-y,-x,-z+1/2
x-y,-y,-z
x,x-y,-z+1/2
y,x,-z
-x+y,y,-z+1/2
-x,-x+y,-z
-x,-y,-z
-x+y,-x,-z-1/2
y,-x+y,-z
x,y,-z-1/2
x-y,x,-z
-y,x-y,-z-1/2
y,x,z-1/2
-x+y,y,z
-x,-x+y,z-1/2
-y,-x,z
x-y,-y,z-1/2
x,x-y,z

loop_
_atom_site_label
_atom_site_type_symbol
_atom_site_fract_x
_atom_site_fract_y
_atom_site_fract_z
_atom_site_occupancy
_atom_site_U_iso_or_equiv
Ba2 Ba+2 0 0 0.25 1 0.0
Ru2 Ru+5 0 0 0 0.06 0.0
O1 O-2 0.1792 0.8208 0.0912 1 0.0
C1 C+4 0.3333 0.6667 0.112 0.15 0.0
Ru1 Ru+5 0.3333 0.6667 0.1564 0.85 0.0
Na2 Na+1 0 0 0 0.94 0.0
O2 O-2 0.487 0.974 0.25 0.9 0.0
Ba1 Ba+2 0.3333 0.6667 0.5898 1 0.0
